data_1572750
loop_
_publ_author_name
'Anju, Balakrishnan S.'
'Nair, Neeraja R.'
'Rajput, Janavi'
'Bertke, Jeffery A.'
'Mondal, Bhaskar'
'Kundu, Subrata'

_publ_section_title
;
 Role of ancillary ligands in <i>S</i>-nitrosothiol and NO generation from
 nitrite-thiol interactions at mononuclear zinc(ii) sites.
;
_journal_issue 43
_journal_name_full 'Chemical science'
_journal_page_first 18000
_journal_page_last 18007
_journal_paper_doi 10.1039/d4sc04853a
_journal_volume 15
_journal_year 2024
_chemical_formula_moiety 'C22 H26 Cl N6 O4 Zn, Cl O4'
_chemical_formula_sum 'C22 H26 Cl2 N6 O8 Zn'
_chemical_formula_weight 638.76
_space_group_crystal_system triclinic
_space_group_IT_number 2
_space_group_name_Hall '-P 1'
_space_group_name_H-M_alt 'P -1'
_atom_sites_solution_hydrogens geom
_atom_sites_solution_primary intrinsic
_audit_creation_method SHELXL-2018/3
_audit_update_record
;
2024-05-16 deposited with the CCDC.	2024-10-03 downloaded from the CCDC.
;
_cell_angle_alpha 71.314(2)
_cell_angle_beta 70.320(2)
_cell_angle_gamma 84.685(2)
_cell_formula_units_Z 2
_cell_length_a 10.9166(9)
_cell_length_b 11.0302(9)
_cell_length_c 11.9822(10)
_cell_measurement_reflns_used 9300
_cell_measurement_temperature 150(2)
_cell_measurement_theta_max 27.20
_cell_measurement_theta_min 2.25
_cell_volume 1286.73(19)
_computing_cell_refinement 'SAINT V8.37A (Bruker, 2005)'
_computing_data_collection 'APEX3 V2016.5-0 (Bruker, 2016)'
_computing_data_reduction
; 
SAINT V8.37A, XPREP v2014/2, SADABS V2016/2 (Bruker, 2016) 
;
_computing_molecular_graphics 'SHELXLE v932 (Hubschle, 2011)'
_computing_publication_material 'XCIF V2014-2 (Bruker, 2014)'
_computing_structure_refinement 'SHELX-2018-3 (Sheldrick, 2015)'
_computing_structure_solution 'SHELX-2014-5 (Sheldrick, 2015)'
_diffrn_ambient_temperature 150(2)
_diffrn_measured_fraction_theta_full 0.999
_diffrn_measured_fraction_theta_max 0.996
_diffrn_measurement_device_type 'Bruker APEX DUO/ApexII CCD'
_diffrn_measurement_method 'profile data from \f and \w scans'
_diffrn_radiation_monochromator 'multilayer mirrors'
_diffrn_radiation_source 'fine-focus sealed tube'
_diffrn_radiation_type MoK\a
_diffrn_radiation_wavelength 0.71073
_diffrn_reflns_av_R_equivalents 0.0475
_diffrn_reflns_av_unetI/netI 0.0347
_diffrn_reflns_Laue_measured_fraction_full 0.999
_diffrn_reflns_Laue_measured_fraction_max 0.996
_diffrn_reflns_limit_h_max 14
_diffrn_reflns_limit_h_min -14
_diffrn_reflns_limit_k_max 14
_diffrn_reflns_limit_k_min -14
_diffrn_reflns_limit_l_max 16
_diffrn_reflns_limit_l_min -16
_diffrn_reflns_number 39071
_diffrn_reflns_point_group_measured_fraction_full 0.999
_diffrn_reflns_point_group_measured_fraction_max 0.996
_diffrn_reflns_theta_full 25.242
_diffrn_reflns_theta_max 28.453
_diffrn_reflns_theta_min 2.594
_exptl_absorpt_coefficient_mu 1.222
_exptl_absorpt_correction_T_max 0.7457
_exptl_absorpt_correction_T_min 0.6280
_exptl_absorpt_correction_type multi-scan
_exptl_absorpt_process_details 'SADABS V2016/2 (Bruker, 2016)'
_exptl_crystal_colour colourless
_exptl_crystal_density_diffrn 1.649
_exptl_crystal_density_method 'not measured'
_exptl_crystal_description plate
_exptl_crystal_F_000 656
_exptl_crystal_size_max 0.085
_exptl_crystal_size_mid 0.068
_exptl_crystal_size_min 0.025
_refine_diff_density_max 0.476
_refine_diff_density_min -0.356
_refine_diff_density_rms 0.072
_refine_ls_extinction_method none
_refine_ls_goodness_of_fit_ref 1.017
_refine_ls_hydrogen_treatment constr
_refine_ls_matrix_type full
_refine_ls_number_parameters 356
_refine_ls_number_reflns 6466
_refine_ls_number_restraints 0
_refine_ls_restrained_S_all 1.017
_refine_ls_R_factor_all 0.0460
_refine_ls_R_factor_gt 0.0329
_refine_ls_shift/su_max 0.001
_refine_ls_shift/su_mean 0.000
_refine_ls_structure_factor_coef Fsqd
_refine_ls_weighting_details 'w=1/[\s^2^(Fo^2^)+(0.0332P)^2^+1.2007P] where P=(Fo^2^+2Fc^2^)/3'
_refine_ls_weighting_scheme calc
_refine_ls_wR_factor_gt 0.0758
_refine_ls_wR_factor_ref 0.0824
_reflns_Friedel_coverage 0.000
_reflns_number_gt 5315
_reflns_number_total 6466
_reflns_threshold_expression 'I > 2\s(I)'
_cod_data_source_file d4sc04853a2.cif
_cod_data_source_block NK246
_cod_depositor_comments 'Adding full bibliography for 1572750--1572760.cif.'
_cod_database_code 1572750
_shelx_shelxl_version_number 2018/3
_shelx_space_group_comment
;
The symmetry employed for this shelxl refinement is uniquely defined
by the following loop, which should always be used as a source of
symmetry information in preference to the above space-group names.
They are only intended as comments.
;
_shelx_estimated_absorpt_t_min 0.903
_shelx_estimated_absorpt_t_max 0.970

loop_
_space_group_symop_operation_xyz
'x, y, z'
'-x, -y, -z'

loop_
_atom_site_label
_atom_site_type_symbol
_atom_site_fract_x
_atom_site_fract_y
_atom_site_fract_z
_atom_site_U_iso_or_equiv
_atom_site_adp_type
_atom_site_occupancy
_atom_site_site_symmetry_order
_atom_site_calc_flag
_atom_site_refinement_flags_posn
_atom_site_refinement_flags_adp
_atom_site_refinement_flags_occupancy
_atom_site_disorder_assembly
_atom_site_disorder_group
Zn1 Zn 0.27557(2) 0.64216(2) 0.66566(2) 0.01533(7) Uani 1 1 d . . . . .
N1 N 0.16594(16) 0.49644(15) 0.67339(15) 0.0161(3) Uani 1 1 d . . . . .
N2 N 0.18962(16) 0.37497(15) 0.73773(15) 0.0138(3) Uani 1 1 d . . . . .
N3 N 0.31216(16) 0.53034(15) 0.82562(15) 0.0151(3) Uani 1 1 d . . . . .
N4 N 0.16072(17) 0.78087(15) 0.72741(15) 0.0161(3) Uani 1 1 d . . . . .
N5 N 0.17074(17) 0.90121(15) 0.64470(15) 0.0159(3) Uani 1 1 d . . . . .
N6 N 0.30975(17) 0.75447(16) 0.48223(15) 0.0177(3) Uani 1 1 d . . . . .
C1 C 0.0432(2) 0.49388(19) 0.67357(19) 0.0187(4) Uani 1 1 d . . . . .
C2 C -0.0102(2) 0.37109(19) 0.7381(2) 0.0200(4) Uani 1 1 d . . . . .
H2 H -0.095562 0.343669 0.752122 0.024 Uiso 1 1 calc R U . . .
C3 C 0.08555(19) 0.29698(18) 0.77791(18) 0.0161(4) Uani 1 1 d . . . . .
C4 C -0.0181(2) 0.6106(2) 0.6110(2) 0.0299(5) Uani 1 1 d . . . . .
H4A H 0.013030 0.686246 0.620294 0.045 Uiso 1 1 calc R U . . .
H4B H -0.112897 0.602932 0.649464 0.045 Uiso 1 1 calc R U . . .
H4C H 0.005324 0.619403 0.522331 0.045 Uiso 1 1 calc R U . . .
C5 C 0.0852(2) 0.15922(19) 0.8501(2) 0.0224(4) Uani 1 1 d . . . . .
H5A H 0.152339 0.115098 0.799820 0.034 Uiso 1 1 calc R U . . .
H5B H -0.000160 0.120671 0.871015 0.034 Uiso 1 1 calc R U . . .
H5C H 0.103348 0.151159 0.926844 0.034 Uiso 1 1 calc R U . . .
C6 C 0.31672(18) 0.34608(18) 0.75412(18) 0.0149(4) Uani 1 1 d . . . . .
H6A H 0.385979 0.381555 0.673395 0.018 Uiso 1 1 calc R U . . .
H6B H 0.327035 0.252153 0.782586 0.018 Uiso 1 1 calc R U . . .
C7 C 0.33036(18) 0.40292(18) 0.84877(18) 0.0142(4) Uani 1 1 d . . . . .
C8 C 0.35718(19) 0.32802(19) 0.95492(19) 0.0178(4) Uani 1 1 d . . . . .
H8 H 0.372335 0.239097 0.968168 0.021 Uiso 1 1 calc R U . . .
C9 C 0.3616(2) 0.3846(2) 1.04185(19) 0.0210(4) Uani 1 1 d . . . . .
H9 H 0.380217 0.335108 1.115115 0.025 Uiso 1 1 calc R U . . .
C10 C 0.3386(2) 0.5141(2) 1.0199(2) 0.0207(4) Uani 1 1 d . . . . .
H10 H 0.338142 0.554356 1.079237 0.025 Uiso 1 1 calc R U . . .
C11 C 0.3162(2) 0.58395(19) 0.91072(19) 0.0191(4) Uani 1 1 d . . . . .
H11 H 0.303126 0.673424 0.894885 0.023 Uiso 1 1 calc R U . . .
C12 C 0.0405(2) 0.77042(19) 0.80921(18) 0.0182(4) Uani 1 1 d . . . . .
C13 C -0.0263(2) 0.88400(19) 0.7783(2) 0.0212(4) Uani 1 1 d . . . . .
H13 H -0.112975 0.901813 0.821408 0.025 Uiso 1 1 calc R U . . .
C14 C 0.0591(2) 0.96506(19) 0.67266(19) 0.0189(4) Uani 1 1 d . . . . .
C15 C -0.0031(2) 0.6512(2) 0.9149(2) 0.0254(5) Uani 1 1 d . . . . .
H15A H 0.030807 0.576919 0.886537 0.038 Uiso 1 1 calc R U . . .
H15B H -0.098364 0.646480 0.946272 0.038 Uiso 1 1 calc R U . . .
H15C H 0.029571 0.651337 0.981687 0.038 Uiso 1 1 calc R U . . .
C16 C 0.0402(2) 1.0974(2) 0.5957(2) 0.0261(5) Uani 1 1 d . . . . .
H16A H 0.104382 1.155823 0.592929 0.039 Uiso 1 1 calc R U . . .
H16B H -0.047661 1.125581 0.632746 0.039 Uiso 1 1 calc R U . . .
H16C H 0.051654 1.097738 0.510891 0.039 Uiso 1 1 calc R U . . .
C17 C 0.2948(2) 0.94411(19) 0.54793(18) 0.0184(4) Uani 1 1 d . . . . .
H17A H 0.365616 0.921569 0.584921 0.022 Uiso 1 1 calc R U . . .
H17B H 0.295115 1.038402 0.511872 0.022 Uiso 1 1 calc R U . . .
C18 C 0.31942(19) 0.88343(19) 0.44605(18) 0.0171(4) Uani 1 1 d . . . . .
C19 C 0.3513(2) 0.9556(2) 0.3221(2) 0.0236(4) Uani 1 1 d . . . . .
H19 H 0.360650 1.045951 0.298377 0.028 Uiso 1 1 calc R U . . .
C20 C 0.3697(2) 0.8953(2) 0.2325(2) 0.0268(5) Uani 1 1 d . . . . .
H20 H 0.391820 0.943608 0.146822 0.032 Uiso 1 1 calc R U . . .
C21 C 0.3553(2) 0.7637(2) 0.2701(2) 0.0249(5) Uani 1 1 d . . . . .
H21 H 0.364981 0.720108 0.211048 0.030 Uiso 1 1 calc R U . . .
C22 C 0.3267(2) 0.6969(2) 0.3951(2) 0.0229(4) Uani 1 1 d . . . . .
H22 H 0.318589 0.606259 0.420558 0.027 Uiso 1 1 calc R U . . .
Cl1 Cl 0.59005(5) 0.66118(5) 0.60260(5) 0.02083(11) Uani 1 1 d . . . . .
O1 O 0.50395(18) 0.59531(18) 0.57072(16) 0.0385(4) Uani 1 1 d . . . . .
O2 O 0.6345(2) 0.57075(19) 0.69553(18) 0.0418(5) Uani 1 1 d . . . . .
O3 O 0.69569(19) 0.7160(2) 0.49304(18) 0.0489(5) Uani 1 1 d . . . . .
O4 O 0.5181(2) 0.75819(18) 0.65103(19) 0.0554(6) Uani 1 1 d . . . . .
Cl2 Cl 0.67018(5) 0.08234(5) 1.07264(5) 0.02265(11) Uani 1 1 d . . . . .
O5 O 0.55425(17) 0.14870(16) 1.06019(17) 0.0343(4) Uani 1 1 d . . . . .
O6 O 0.7794(2) 0.1626(2) 0.9921(3) 0.0688(8) Uani 1 1 d . . . . .
O7 O 0.67804(19) -0.03302(15) 1.03964(18) 0.0371(4) Uani 1 1 d . . . . .
O8 O 0.6678(2) 0.0508(2) 1.19832(19) 0.0516(6) Uani 1 1 d . . . . .

loop_
_atom_site_aniso_label
_atom_site_aniso_U_11
_atom_site_aniso_U_22
_atom_site_aniso_U_33
_atom_site_aniso_U_23
_atom_site_aniso_U_13
_atom_site_aniso_U_12
Zn1 0.01959(12) 0.01098(11) 0.01397(11) -0.00119(8) -0.00612(9) 0.00016(8)
N1 0.0206(8) 0.0119(8) 0.0167(8) -0.0013(6) -0.0101(7) 0.0014(6)
N2 0.0172(8) 0.0110(7) 0.0144(8) -0.0033(6) -0.0073(6) 0.0007(6)
N3 0.0159(8) 0.0131(8) 0.0162(8) -0.0040(6) -0.0055(6) 0.0003(6)
N4 0.0220(9) 0.0108(7) 0.0132(8) -0.0007(6) -0.0052(7) -0.0007(6)
N5 0.0220(9) 0.0106(7) 0.0131(8) -0.0015(6) -0.0051(7) -0.0008(6)
N6 0.0200(9) 0.0164(8) 0.0143(8) -0.0037(6) -0.0039(7) 0.0014(7)
C1 0.0217(10) 0.0176(10) 0.0194(10) -0.0061(8) -0.0104(8) 0.0026(8)
C2 0.0176(10) 0.0195(10) 0.0257(11) -0.0066(8) -0.0108(8) -0.0004(8)
C3 0.0183(10) 0.0154(9) 0.0155(9) -0.0054(7) -0.0058(8) -0.0009(7)
C4 0.0345(13) 0.0194(11) 0.0408(14) -0.0029(10) -0.0258(11) 0.0048(9)
C5 0.0235(11) 0.0135(9) 0.0280(11) -0.0018(8) -0.0097(9) -0.0019(8)
C6 0.0150(9) 0.0136(9) 0.0176(9) -0.0060(7) -0.0069(7) 0.0032(7)
C7 0.0111(8) 0.0139(9) 0.0171(9) -0.0048(7) -0.0039(7) -0.0002(7)
C8 0.0170(9) 0.0158(9) 0.0204(10) -0.0043(8) -0.0075(8) 0.0013(7)
C9 0.0222(10) 0.0243(11) 0.0181(10) -0.0045(8) -0.0105(8) 0.0005(8)
C10 0.0214(10) 0.0258(11) 0.0213(10) -0.0128(9) -0.0101(8) 0.0023(8)
C11 0.0201(10) 0.0164(9) 0.0234(10) -0.0085(8) -0.0083(8) 0.0014(8)
C12 0.0217(10) 0.0160(9) 0.0154(9) -0.0034(8) -0.0052(8) -0.0003(8)
C13 0.0222(10) 0.0171(10) 0.0217(10) -0.0048(8) -0.0058(8) 0.0023(8)
C14 0.0255(11) 0.0139(9) 0.0206(10) -0.0059(8) -0.0114(8) 0.0025(8)
C15 0.0256(11) 0.0183(10) 0.0199(10) 0.0018(8) 0.0010(9) -0.0005(9)
C16 0.0340(13) 0.0144(10) 0.0299(12) -0.0024(9) -0.0157(10) 0.0048(9)
C17 0.0227(10) 0.0146(9) 0.0156(9) -0.0013(8) -0.0049(8) -0.0052(8)
C18 0.0152(9) 0.0170(9) 0.0170(9) -0.0026(8) -0.0044(8) -0.0019(7)
C19 0.0268(11) 0.0206(10) 0.0182(10) 0.0005(8) -0.0058(9) -0.0039(9)
C20 0.0273(12) 0.0335(12) 0.0139(10) -0.0008(9) -0.0045(9) -0.0043(10)
C21 0.0242(11) 0.0332(12) 0.0187(10) -0.0127(9) -0.0040(9) -0.0001(9)
C22 0.0259(11) 0.0201(10) 0.0213(10) -0.0082(8) -0.0044(9) 0.0010(8)
Cl1 0.0191(2) 0.0192(2) 0.0231(2) -0.00807(19) -0.00354(19) -0.00177(18)
O1 0.0391(10) 0.0498(11) 0.0272(9) -0.0005(8) -0.0169(8) -0.0209(9)
O2 0.0506(12) 0.0482(11) 0.0422(11) -0.0202(9) -0.0335(10) 0.0194(9)
O3 0.0395(11) 0.0666(14) 0.0338(10) -0.0219(10) 0.0102(8) -0.0275(10)
O4 0.0786(16) 0.0272(10) 0.0410(11) -0.0140(9) 0.0034(11) 0.0179(10)
Cl2 0.0240(3) 0.0187(2) 0.0304(3) -0.0121(2) -0.0115(2) 0.00242(19)
O5 0.0356(10) 0.0275(9) 0.0428(10) -0.0090(8) -0.0214(8) 0.0125(7)
O6 0.0373(12) 0.0466(13) 0.100(2) -0.0340(13) 0.0211(12) -0.0151(10)
O7 0.0621(13) 0.0196(8) 0.0499(11) -0.0186(8) -0.0391(10) 0.0130(8)
O8 0.0618(14) 0.0720(15) 0.0456(12) -0.0379(11) -0.0383(11) 0.0344(11)

loop_
_atom_type_symbol
_atom_type_description
_atom_type_scat_dispersion_real
_atom_type_scat_dispersion_imag
_atom_type_scat_source
C C 0.0033 0.0016 'International Tables Vol C Tables 4.2.6.8 and 6.1.1.4'
H H 0.0000 0.0000 'International Tables Vol C Tables 4.2.6.8 and 6.1.1.4'
Cl Cl 0.1484 0.1585 'International Tables Vol C Tables 4.2.6.8 and 6.1.1.4'
N N 0.0061 0.0033 'International Tables Vol C Tables 4.2.6.8 and 6.1.1.4'
O O 0.0106 0.0060 'International Tables Vol C Tables 4.2.6.8 and 6.1.1.4'
Zn Zn 0.2839 1.4301 'International Tables Vol C Tables 4.2.6.8 and 6.1.1.4'

loop_
_geom_angle_atom_site_label_1
_geom_angle_atom_site_label_2
_geom_angle_atom_site_label_3
_geom_angle
_geom_angle_site_symmetry_1
_geom_angle_site_symmetry_3
_geom_angle_publ_flag
N4 Zn1 N1 111.56(7) . . ?
N4 Zn1 N3 101.33(6) . . ?
N1 Zn1 N3 90.33(6) . . ?
N4 Zn1 N6 90.71(6) . . ?
N1 Zn1 N6 100.41(7) . . ?
N3 Zn1 N6 159.74(7) . . ?
N4 Zn1 O1 141.33(6) . . ?
N1 Zn1 O1 106.95(6) . . ?
N3 Zn1 O1 81.62(6) . . ?
N6 Zn1 O1 78.84(6) . . ?
C1 N1 N2 105.73(16) . . ?
C1 N1 Zn1 131.01(13) . . ?
N2 N1 Zn1 117.33(12) . . ?
C3 N2 N1 111.67(16) . . ?
C3 N2 C6 129.13(16) . . ?
N1 N2 C6 119.20(15) . . ?
C11 N3 C7 118.50(17) . . ?
C11 N3 Zn1 119.89(13) . . ?
C7 N3 Zn1 121.60(13) . . ?
C12 N4 N5 105.99(16) . . ?
C12 N4 Zn1 129.26(13) . . ?
N5 N4 Zn1 117.56(12) . . ?
C14 N5 N4 111.19(16) . . ?
C14 N5 C17 129.86(17) . . ?
N4 N5 C17 118.86(16) . . ?
C22 N6 C18 118.52(18) . . ?
C22 N6 Zn1 118.82(14) . . ?
C18 N6 Zn1 122.64(13) . . ?
N1 C1 C2 109.76(18) . . ?
N1 C1 C4 121.47(19) . . ?
C2 C1 C4 128.8(2) . . ?
C3 C2 C1 106.54(18) . . ?
C3 C2 H2 126.7 . . ?
C1 C2 H2 126.7 . . ?
N2 C3 C2 106.30(17) . . ?
N2 C3 C5 122.77(18) . . ?
C2 C3 C5 130.93(19) . . ?
C1 C4 H4A 109.5 . . ?
C1 C4 H4B 109.5 . . ?
H4A C4 H4B 109.5 . . ?
C1 C4 H4C 109.5 . . ?
H4A C4 H4C 109.5 . . ?
H4B C4 H4C 109.5 . . ?
C3 C5 H5A 109.5 . . ?
C3 C5 H5B 109.5 . . ?
H5A C5 H5B 109.5 . . ?
C3 C5 H5C 109.5 . . ?
H5A C5 H5C 109.5 . . ?
H5B C5 H5C 109.5 . . ?
N2 C6 C7 110.40(15) . . ?
N2 C6 H6A 109.6 . . ?
C7 C6 H6A 109.6 . . ?
N2 C6 H6B 109.6 . . ?
C7 C6 H6B 109.6 . . ?
H6A C6 H6B 108.1 . . ?
N3 C7 C8 121.75(18) . . ?
N3 C7 C6 116.43(17) . . ?
C8 C7 C6 121.81(17) . . ?
C7 C8 C9 119.16(19) . . ?
C7 C8 H8 120.4 . . ?
C9 C8 H8 120.4 . . ?
C10 C9 C8 118.91(19) . . ?
C10 C9 H9 120.5 . . ?
C8 C9 H9 120.5 . . ?
C11 C10 C9 119.05(19) . . ?
C11 C10 H10 120.5 . . ?
C9 C10 H10 120.5 . . ?
N3 C11 C10 122.56(19) . . ?
N3 C11 H11 118.7 . . ?
C10 C11 H11 118.7 . . ?
N4 C12 C13 109.89(18) . . ?
N4 C12 C15 120.48(18) . . ?
C13 C12 C15 129.62(19) . . ?
C14 C13 C12 106.18(18) . . ?
C14 C13 H13 126.9 . . ?
C12 C13 H13 126.9 . . ?
N5 C14 C13 106.75(17) . . ?
N5 C14 C16 122.99(19) . . ?
C13 C14 C16 130.2(2) . . ?
C12 C15 H15A 109.5 . . ?
C12 C15 H15B 109.5 . . ?
H15A C15 H15B 109.5 . . ?
C12 C15 H15C 109.5 . . ?
H15A C15 H15C 109.5 . . ?
H15B C15 H15C 109.5 . . ?
C14 C16 H16A 109.5 . . ?
C14 C16 H16B 109.5 . . ?
H16A C16 H16B 109.5 . . ?
C14 C16 H16C 109.5 . . ?
H16A C16 H16C 109.5 . . ?
H16B C16 H16C 109.5 . . ?
N5 C17 C18 111.16(16) . . ?
N5 C17 H17A 109.4 . . ?
C18 C17 H17A 109.4 . . ?
N5 C17 H17B 109.4 . . ?
C18 C17 H17B 109.4 . . ?
H17A C17 H17B 108.0 . . ?
N6 C18 C19 121.54(19) . . ?
N6 C18 C17 116.55(17) . . ?
C19 C18 C17 121.91(18) . . ?
C18 C19 C20 119.6(2) . . ?
C18 C19 H19 120.2 . . ?
C20 C19 H19 120.2 . . ?
C21 C20 C19 118.8(2) . . ?
C21 C20 H20 120.6 . . ?
C19 C20 H20 120.6 . . ?
C22 C21 C20 118.8(2) . . ?
C22 C21 H21 120.6 . . ?
C20 C21 H21 120.6 . . ?
N6 C22 C21 122.7(2) . . ?
N6 C22 H22 118.6 . . ?
C21 C22 H22 118.6 . . ?
O3 Cl1 O2 111.15(13) . . ?
O3 Cl1 O4 110.66(13) . . ?
O2 Cl1 O4 109.69(12) . . ?
O3 Cl1 O1 108.48(11) . . ?
O2 Cl1 O1 108.46(11) . . ?
O4 Cl1 O1 108.31(14) . . ?
Cl1 O1 Zn1 111.26(11) . . ?
O6 Cl2 O8 109.79(16) . . ?
O6 Cl2 O5 108.91(14) . . ?
O8 Cl2 O5 109.45(11) . . ?
O6 Cl2 O7 109.57(13) . . ?
O8 Cl2 O7 109.36(12) . . ?
O5 Cl2 O7 109.74(11) . . ?

loop_
_geom_bond_atom_site_label_1
_geom_bond_atom_site_label_2
_geom_bond_distance
_geom_bond_site_symmetry_2
_geom_bond_publ_flag
Zn1 N4 2.0507(16) . ?
Zn1 N1 2.0519(17) . ?
Zn1 N3 2.0649(16) . ?
Zn1 N6 2.0720(17) . ?
Zn1 O1 2.450(2) . ?
N1 C1 1.342(3) . ?
N1 N2 1.365(2) . ?
N2 C3 1.345(2) . ?
N2 C6 1.458(2) . ?
N3 C11 1.346(3) . ?
N3 C7 1.352(2) . ?
N4 C12 1.336(3) . ?
N4 N5 1.366(2) . ?
N5 C14 1.346(3) . ?
N5 C17 1.453(3) . ?
N6 C22 1.342(3) . ?
N6 C18 1.351(3) . ?
C1 C2 1.394(3) . ?
C1 C4 1.492(3) . ?
C2 C3 1.384(3) . ?
C2 H2 0.9500 . ?
C3 C5 1.488(3) . ?
C4 H4A 0.9800 . ?
C4 H4B 0.9800 . ?
C4 H4C 0.9800 . ?
C5 H5A 0.9800 . ?
C5 H5B 0.9800 . ?
C5 H5C 0.9800 . ?
C6 C7 1.513(3) . ?
C6 H6A 0.9900 . ?
C6 H6B 0.9900 . ?
C7 C8 1.385(3) . ?
C8 C9 1.391(3) . ?
C8 H8 0.9500 . ?
C9 C10 1.382(3) . ?
C9 H9 0.9500 . ?
C10 C11 1.378(3) . ?
C10 H10 0.9500 . ?
C11 H11 0.9500 . ?
C12 C13 1.398(3) . ?
C12 C15 1.484(3) . ?
C13 C14 1.380(3) . ?
C13 H13 0.9500 . ?
C14 C16 1.495(3) . ?
C15 H15A 0.9800 . ?
C15 H15B 0.9800 . ?
C15 H15C 0.9800 . ?
C16 H16A 0.9800 . ?
C16 H16B 0.9800 . ?
C16 H16C 0.9800 . ?
C17 C18 1.510(3) . ?
C17 H17A 0.9900 . ?
C17 H17B 0.9900 . ?
C18 C19 1.380(3) . ?
C19 C20 1.386(3) . ?
C19 H19 0.9500 . ?
C20 C21 1.382(3) . ?
C20 H20 0.9500 . ?
C21 C22 1.380(3) . ?
C21 H21 0.9500 . ?
C22 H22 0.9500 . ?
Cl1 O3 1.4213(18) . ?
Cl1 O2 1.4260(18) . ?
Cl1 O4 1.4262(18) . ?
Cl1 O1 1.4503(17) . ?
Cl2 O6 1.418(2) . ?
Cl2 O8 1.4247(19) . ?
Cl2 O5 1.4301(17) . ?
Cl2 O7 1.4360(16) . ?

loop_
_geom_torsion_atom_site_label_1
_geom_torsion_atom_site_label_2
_geom_torsion_atom_site_label_3
_geom_torsion_atom_site_label_4
_geom_torsion
_geom_torsion_site_symmetry_1
_geom_torsion_site_symmetry_2
_geom_torsion_site_symmetry_3
_geom_torsion_site_symmetry_4
_geom_torsion_publ_flag
C1 N1 N2 C3 0.0(2) . . . . ?
Zn1 N1 N2 C3 155.90(13) . . . . ?
C1 N1 N2 C6 179.96(16) . . . . ?
Zn1 N1 N2 C6 -24.1(2) . . . . ?
C12 N4 N5 C14 -0.6(2) . . . . ?
Zn1 N4 N5 C14 152.49(13) . . . . ?
C12 N4 N5 C17 176.16(17) . . . . ?
Zn1 N4 N5 C17 -30.7(2) . . . . ?
N2 N1 C1 C2 0.1(2) . . . . ?
Zn1 N1 C1 C2 -151.14(15) . . . . ?
N2 N1 C1 C4 -179.85(19) . . . . ?
Zn1 N1 C1 C4 28.9(3) . . . . ?
N1 C1 C2 C3 -0.2(2) . . . . ?
C4 C1 C2 C3 179.8(2) . . . . ?
N1 N2 C3 C2 -0.1(2) . . . . ?
C6 N2 C3 C2 179.91(18) . . . . ?
N1 N2 C3 C5 179.71(18) . . . . ?
C6 N2 C3 C5 -0.3(3) . . . . ?
C1 C2 C3 N2 0.2(2) . . . . ?
C1 C2 C3 C5 -179.6(2) . . . . ?
C3 N2 C6 C7 -106.4(2) . . . . ?
N1 N2 C6 C7 73.6(2) . . . . ?
C11 N3 C7 C8 -2.2(3) . . . . ?
Zn1 N3 C7 C8 178.85(14) . . . . ?
C11 N3 C7 C6 176.38(17) . . . . ?
Zn1 N3 C7 C6 -2.5(2) . . . . ?
N2 C6 C7 N3 -56.1(2) . . . . ?
N2 C6 C7 C8 122.53(19) . . . . ?
N3 C7 C8 C9 2.0(3) . . . . ?
C6 C7 C8 C9 -176.55(18) . . . . ?
C7 C8 C9 C10 0.3(3) . . . . ?
C8 C9 C10 C11 -2.2(3) . . . . ?
C7 N3 C11 C10 0.2(3) . . . . ?
Zn1 N3 C11 C10 179.18(16) . . . . ?
C9 C10 C11 N3 2.0(3) . . . . ?
N5 N4 C12 C13 0.2(2) . . . . ?
Zn1 N4 C12 C13 -148.60(15) . . . . ?
N5 N4 C12 C15 -178.75(19) . . . . ?
Zn1 N4 C12 C15 32.4(3) . . . . ?
N4 C12 C13 C14 0.2(2) . . . . ?
C15 C12 C13 C14 179.1(2) . . . . ?
N4 N5 C14 C13 0.8(2) . . . . ?
C17 N5 C14 C13 -175.57(19) . . . . ?
N4 N5 C14 C16 -177.92(18) . . . . ?
C17 N5 C14 C16 5.7(3) . . . . ?
C12 C13 C14 N5 -0.6(2) . . . . ?
C12 C13 C14 C16 178.0(2) . . . . ?
C14 N5 C17 C18 -108.4(2) . . . . ?
N4 N5 C17 C18 75.4(2) . . . . ?
C22 N6 C18 C19 -2.7(3) . . . . ?
Zn1 N6 C18 C19 175.34(16) . . . . ?
C22 N6 C18 C17 177.86(18) . . . . ?
Zn1 N6 C18 C17 -4.1(2) . . . . ?
N5 C17 C18 N6 -53.0(2) . . . . ?
N5 C17 C18 C19 127.6(2) . . . . ?
N6 C18 C19 C20 2.2(3) . . . . ?
C17 C18 C19 C20 -178.4(2) . . . . ?
C18 C19 C20 C21 0.1(3) . . . . ?
C19 C20 C21 C22 -1.7(3) . . . . ?
C18 N6 C22 C21 1.0(3) . . . . ?
Zn1 N6 C22 C21 -177.18(17) . . . . ?
C20 C21 C22 N6 1.3(3) . . . . ?
O3 Cl1 O1 Zn1 -135.43(12) . . . . ?
O2 Cl1 O1 Zn1 103.72(12) . . . . ?
O4 Cl1 O1 Zn1 -15.27(13) . . . . ?
